data_7031977
loop_
_publ_author_name
'Carmona, Daniel'
'Lamata, Pilar'
'S\'anchez, Antonio'
'Pardo, Pilar'
'Rodr\'iguez, Ricardo'
'Ram\'irez, Paola'
'Lahoz, Fernando J.'
'Garc\'ia-Ordu\~na, Pilar'
'Oro, Luis A.'

_publ_section_title
;
 Hydroxymethylpyridine containing half-sandwich complexes of Rh(iii),
 Ir(iii) or Ru(ii).
;
_journal_issue 41
_journal_name_full 'Dalton transactions (Cambridge, England : 2003)'
_journal_page_first 15546
_journal_page_last 15559
_journal_paper_doi 10.1039/c4dt02171a
_journal_volume 43
_journal_year 2014
_chemical_compound_source 'Synthesis on the lab.'
_chemical_formula_moiety 'C16 H21 Cl N O Ru, F6 Sb, C H2 Cl2'
_chemical_formula_sum 'C17 H23 Cl3 F6 N O Ru Sb'
_chemical_formula_weight 700.53
_chemical_name_systematic
;
 ?
;
_space_group_IT_number 2
_symmetry_cell_setting triclinic
_symmetry_space_group_name_Hall '-P 1'
_symmetry_space_group_name_H-M 'P -1'
_atom_sites_solution_hydrogens geom
_atom_sites_solution_primary direct
_atom_sites_solution_secondary difmap
_audit_creation_method SHELXL-97
_cell_angle_alpha 62.5660(10)
_cell_angle_beta 64.0080(10)
_cell_angle_gamma 61.4100(10)
_cell_formula_units_Z 2
_cell_length_a 11.0410(10)
_cell_length_b 11.4271(11)
_cell_length_c 12.2760(10)
_cell_measurement_reflns_used 1632
_cell_measurement_temperature 100(2)
_cell_measurement_theta_max 23.995
_cell_measurement_theta_min 2.209
_cell_volume 1158.95(18)
_computing_cell_refinement 'SAINT+ v. 6.45 (Bruker AXS, 2003)'
_computing_data_collection 'SMART v. 5.611 (Bruker AXS, 2000)'
_computing_data_reduction 'SAINT+ v. 6.45 (Bruker AXS, 2003)'
_computing_molecular_graphics 'XP program, SHELXTL v6.12, Bruker2000'
_computing_publication_material 'XCIF program, SHELXTLv6.12, BrukerAXS'
_computing_structure_refinement 'SHELXL-97 (Sheldrick, 1997)'
_computing_structure_solution 'SHELXS-97 (Sheldrick, 1990)'
_diffrn_ambient_temperature 100(2)
_diffrn_detector_area_resol_mean 8.26
_diffrn_measured_fraction_theta_full 0.991
_diffrn_measured_fraction_theta_max 0.991
_diffrn_measurement_device_type 'Bruker SMART APEX CCD system'
_diffrn_measurement_method '\w rotations with narrow frames'
_diffrn_radiation_monochromator graphite
_diffrn_radiation_source 'fine-focus sealed tube'
_diffrn_radiation_type MoK\a
_diffrn_radiation_wavelength 0.71073
_diffrn_reflns_av_R_equivalents 0.1079
_diffrn_reflns_av_sigmaI/netI 0.1477
_diffrn_reflns_limit_h_max 13
_diffrn_reflns_limit_h_min -12
_diffrn_reflns_limit_k_max 13
_diffrn_reflns_limit_k_min -13
_diffrn_reflns_limit_l_max 14
_diffrn_reflns_limit_l_min -14
_diffrn_reflns_number 8882
_diffrn_reflns_theta_full 24.99
_diffrn_reflns_theta_max 24.99
_diffrn_reflns_theta_min 1.95
_diffrn_standards_decay_% 0
_exptl_absorpt_coefficient_mu 2.220
_exptl_absorpt_correction_T_max 1
_exptl_absorpt_correction_T_min 0.448
_exptl_absorpt_correction_type multi-scan
_exptl_absorpt_process_details
; 
 SADABS: Area-Detector Absorption Correction. (1996)  Bruker-AXS 
 within SAINT+ package, v. 6.45.                    
;
_exptl_crystal_colour orange
_exptl_crystal_density_diffrn 2.007
_exptl_crystal_density_method 'not measured'
_exptl_crystal_description needle
_exptl_crystal_F_000 680
_exptl_crystal_recrystallization_method 'Re-crystallisation from solvent: dichloromethane / hexane'
_exptl_crystal_size_max 0.180
_exptl_crystal_size_mid 0.065
_exptl_crystal_size_min 0.047
_refine_diff_density_max 1.238
_refine_diff_density_min -1.923
_refine_diff_density_rms 0.172
_refine_ls_extinction_method none
_refine_ls_goodness_of_fit_ref 0.844
_refine_ls_hydrogen_treatment mixed
_refine_ls_matrix_type full
_refine_ls_number_parameters 277
_refine_ls_number_reflns 4051
_refine_ls_number_restraints 0
_refine_ls_restrained_S_all 0.844
_refine_ls_R_factor_all 0.0774
_refine_ls_R_factor_gt 0.0532
_refine_ls_shift/su_max 0.000
_refine_ls_shift/su_mean 0.000
_refine_ls_structure_factor_coef Fsqd
_refine_ls_weighting_details 'calc w=1/[\s^2^(Fo^2^)+(0.0000P)^2^+0.0000P] where P=(Fo^2^+2Fc^2^)/3'
_refine_ls_weighting_scheme calc
_refine_ls_wR_factor_gt 0.1210
_refine_ls_wR_factor_ref 0.1355
_reflns_number_gt 2943
_reflns_number_total 4051
_reflns_threshold_expression >2sigma(I)
_cod_data_source_file c4dt02171a1.cif
_cod_data_source_block cmpnd_2c
_cod_depositor_comments
;
The following automatic conversions were performed:

'_symmetry_cell_setting' value 'Triclinic' changed to 'triclinic'
according to
/usr/data/users/saulius/crontab/automatic-downloads/rss-feeds/RSC/lib/dictionaries/cif_core.dic
dictionary named 'cif_core.dic' version 2.4.2 from 2011-04-26.

Automatic conversion script
Id: cif_fix_values 2281 2013-09-26 08:29:07Z andrius 

 Adding full bibliography for 7031976--7031980.cif.
;
_cod_database_code 7031977

loop_
_symmetry_equiv_pos_as_xyz
'x, y, z'
'-x, -y, -z'

loop_
_atom_site_label
_atom_site_type_symbol
_atom_site_fract_x
_atom_site_fract_y
_atom_site_fract_z
_atom_site_U_iso_or_equiv
_atom_site_adp_type
_atom_site_occupancy
_atom_site_symmetry_multiplicity
_atom_site_calc_flag
_atom_site_refinement_flags
Ru Ru 0.67261(6) 0.65502(6) 0.80794(6) 0.01722(19) Uani 1 1 d .
Cl1 Cl 0.59600(19) 0.5858(2) 1.03975(18) 0.0212(4) Uani 1 1 d .
O1 O 0.6933(6) 0.4504(5) 0.8311(5) 0.0201(12) Uani 1 1 d .
H1 H 0.609(8) 0.448(8) 0.873(8) 0.024 Uiso 1 1 d .
N1 N 0.8810(7) 0.5281(7) 0.8329(6) 0.0191(14) Uani 1 1 d .
C1 C 0.6409(8) 0.7375(8) 0.6185(8) 0.0217(18) Uani 1 1 d .
C2 C 0.5042(9) 0.7651(8) 0.7105(8) 0.0247(19) Uani 1 1 d .
H2 H 0.4343 0.7351 0.7163 0.030 Uiso 1 1 calc R
C3 C 0.4718(9) 0.8366(8) 0.7931(8) 0.028(2) Uani 1 1 d .
H3 H 0.3795 0.8567 0.8525 0.034 Uiso 1 1 calc R
C4 C 0.5777(9) 0.8787(8) 0.7872(8) 0.0257(19) Uani 1 1 d .
C5 C 0.7106(9) 0.8526(8) 0.6966(8) 0.028(2) Uani 1 1 d .
H5 H 0.7804 0.8827 0.6910 0.033 Uiso 1 1 calc R
C6 C 0.7442(9) 0.7807(8) 0.6113(7) 0.0225(18) Uani 1 1 d .
H6 H 0.8357 0.7628 0.5505 0.027 Uiso 1 1 calc R
C7 C 0.6670(9) 0.6637(9) 0.5293(8) 0.0238(19) Uani 1 1 d .
H7 H 0.6068 0.6025 0.5758 0.029 Uiso 1 1 calc R
C8 C 0.8235(9) 0.5701(10) 0.4894(9) 0.034(2) Uani 1 1 d .
H8A H 0.8844 0.6283 0.4396 0.052 Uiso 1 1 calc R
H8B H 0.8320 0.5211 0.4373 0.052 Uiso 1 1 calc R
H8C H 0.8545 0.5010 0.5658 0.052 Uiso 1 1 calc R
C9 C 0.6141(9) 0.7757(9) 0.4134(8) 0.032(2) Uani 1 1 d .
H9A H 0.5131 0.8321 0.4423 0.047 Uiso 1 1 calc R
H9B H 0.6232 0.7300 0.3580 0.047 Uiso 1 1 calc R
H9C H 0.6719 0.8368 0.3656 0.047 Uiso 1 1 calc R
C10 C 0.5448(10) 0.9472(9) 0.8829(9) 0.036(2) Uani 1 1 d .
H10A H 0.6349 0.9401 0.8869 0.055 Uiso 1 1 calc R
H10B H 0.4934 0.8990 0.9676 0.055 Uiso 1 1 calc R
H10C H 0.4851 1.0464 0.8558 0.055 Uiso 1 1 calc R
C11 C 0.9760(8) 0.5779(8) 0.8233(7) 0.0197(17) Uani 1 1 d .
H11 H 0.9510 0.6766 0.7999 0.024 Uiso 1 1 calc R
C12 C 1.1073(9) 0.4908(9) 0.8464(8) 0.0252(19) Uani 1 1 d .
H12 H 1.1714 0.5280 0.8406 0.030 Uiso 1 1 calc R
C13 C 1.1442(8) 0.3454(9) 0.8788(8) 0.028(2) Uani 1 1 d .
H13 H 1.2347 0.2824 0.8940 0.034 Uiso 1 1 calc R
C14 C 1.0480(8) 0.2958(8) 0.8882(8) 0.0234(18) Uani 1 1 d .
H14 H 1.0720 0.1978 0.9088 0.028 Uiso 1 1 calc R
C15 C 0.9158(8) 0.3885(8) 0.8675(7) 0.0192(17) Uani 1 1 d .
C16 C 0.8007(8) 0.3361(8) 0.8938(9) 0.0264(19) Uani 1 1 d .
H16A H 0.8431 0.2564 0.8607 0.032 Uiso 1 1 calc R
H16B H 0.7563 0.3031 0.9870 0.032 Uiso 1 1 calc R
C100 C 0.7253(9) 0.2398(9) 0.5599(9) 0.034(2) Uani 1 1 d .
H10D H 0.8267 0.2234 0.5462 0.041 Uiso 1 1 calc R
H10E H 0.7203 0.1522 0.5670 0.041 Uiso 1 1 calc R
Cl10 Cl 0.6665(2) 0.3766(2) 0.4285(2) 0.0343(5) Uani 1 1 d .
Cl20 Cl 0.6173(3) 0.2817(2) 0.7048(2) 0.0366(6) Uani 1 1 d .
Sb1 Sb 1.06050(5) 0.96841(6) 0.74011(5) 0.02221(18) Uani 1 1 d .
F1 F 0.8856(5) 0.9864(6) 0.8707(5) 0.0478(15) Uani 1 1 d .
F2 F 1.2322(5) 0.9535(5) 0.6062(5) 0.0337(12) Uani 1 1 d .
F3 F 1.1341(6) 1.0026(6) 0.8292(6) 0.0475(15) Uani 1 1 d .
F4 F 0.9848(6) 0.9320(6) 0.6536(6) 0.0459(15) Uani 1 1 d .
F5 F 1.1346(5) 0.7753(5) 0.8239(5) 0.0345(12) Uani 1 1 d .
F6 F 0.9913(5) 1.1624(5) 0.6553(5) 0.0336(12) Uani 1 1 d .

loop_
_atom_site_aniso_label
_atom_site_aniso_U_11
_atom_site_aniso_U_22
_atom_site_aniso_U_33
_atom_site_aniso_U_23
_atom_site_aniso_U_13
_atom_site_aniso_U_12
Ru 0.0198(3) 0.0166(4) 0.0162(4) -0.0017(3) -0.0065(3) -0.0091(3)
Cl1 0.0230(9) 0.0251(11) 0.0158(10) -0.0030(8) -0.0059(9) -0.0116(8)
O1 0.023(3) 0.019(3) 0.016(3) 0.000(2) -0.008(3) -0.009(2)
N1 0.021(3) 0.020(4) 0.016(3) 0.002(3) -0.006(3) -0.014(3)
C1 0.017(4) 0.017(4) 0.024(4) 0.006(3) -0.008(4) -0.010(3)
C2 0.031(4) 0.019(4) 0.024(5) 0.000(4) -0.012(4) -0.011(4)
C3 0.027(4) 0.013(4) 0.029(5) -0.007(4) -0.004(4) 0.002(3)
C4 0.033(5) 0.018(5) 0.022(4) -0.004(4) -0.008(4) -0.008(4)
C5 0.034(5) 0.020(5) 0.031(5) 0.004(4) -0.020(4) -0.013(4)
C6 0.029(4) 0.022(5) 0.011(4) 0.004(3) -0.005(4) -0.015(4)
C7 0.029(4) 0.031(5) 0.014(4) -0.005(4) -0.006(4) -0.014(4)
C8 0.032(5) 0.046(6) 0.024(5) -0.010(4) -0.011(4) -0.011(4)
C9 0.035(5) 0.034(5) 0.025(5) 0.000(4) -0.015(4) -0.014(4)
C10 0.053(6) 0.017(5) 0.041(6) -0.009(4) -0.023(5) -0.003(4)
C11 0.025(4) 0.021(4) 0.018(4) -0.006(3) -0.006(4) -0.011(3)
C12 0.027(4) 0.028(5) 0.024(5) -0.007(4) -0.010(4) -0.012(4)
C13 0.018(4) 0.037(5) 0.025(5) -0.008(4) -0.006(4) -0.008(4)
C14 0.024(4) 0.014(4) 0.024(5) 0.000(4) -0.005(4) -0.008(3)
C15 0.027(4) 0.016(4) 0.013(4) 0.000(3) -0.006(4) -0.011(3)
C16 0.028(4) 0.014(4) 0.033(5) -0.001(4) -0.014(4) -0.006(4)
C100 0.033(5) 0.028(5) 0.038(6) -0.008(4) -0.021(5) 0.000(4)
Cl10 0.0397(12) 0.0361(13) 0.0267(12) -0.0039(10) -0.0077(11) -0.0200(10)
Cl20 0.0518(14) 0.0355(14) 0.0289(12) -0.0038(10) -0.0168(12) -0.0210(11)
Sb1 0.0242(3) 0.0201(3) 0.0214(3) -0.0011(2) -0.0093(3) -0.0096(2)
F1 0.037(3) 0.044(4) 0.032(3) -0.002(3) 0.001(3) -0.011(3)
F2 0.034(3) 0.031(3) 0.028(3) -0.005(2) -0.003(2) -0.014(2)
F3 0.050(3) 0.055(4) 0.058(4) -0.032(3) -0.025(3) -0.011(3)
F4 0.058(3) 0.050(4) 0.049(4) -0.001(3) -0.031(3) -0.033(3)
F5 0.046(3) 0.023(3) 0.023(3) 0.004(2) -0.011(3) -0.013(2)
F6 0.035(3) 0.025(3) 0.033(3) 0.000(2) -0.009(3) -0.013(2)

loop_
_atom_type_symbol
_atom_type_description
_atom_type_scat_dispersion_real
_atom_type_scat_dispersion_imag
_atom_type_scat_source
C C 0.0033 0.0016 'International Tables Vol C Tables 4.2.6.8 and 6.1.1.4'
H H 0.0000 0.0000 'International Tables Vol C Tables 4.2.6.8 and 6.1.1.4'
N N 0.0061 0.0033 'International Tables Vol C Tables 4.2.6.8 and 6.1.1.4'
O O 0.0106 0.0060 'International Tables Vol C Tables 4.2.6.8 and 6.1.1.4'
F F 0.0171 0.0103 'International Tables Vol C Tables 4.2.6.8 and 6.1.1.4'
Cl Cl 0.1484 0.1585 'International Tables Vol C Tables 4.2.6.8 and 6.1.1.4'
Ru Ru -1.2594 0.8363 'International Tables Vol C Tables 4.2.6.8 and 6.1.1.4'
Sb Sb -0.5866 1.5461 'International Tables Vol C Tables 4.2.6.8 and 6.1.1.4'

loop_
_geom_angle_atom_site_label_1
_geom_angle_atom_site_label_2
_geom_angle_atom_site_label_3
_geom_angle
N1 Ru O1 76.4(2)
N1 Ru C5 97.8(3)
O1 Ru C5 152.9(3)
N1 Ru C6 96.0(3)
O1 Ru C6 114.8(3)
C5 Ru C6 38.7(3)
N1 Ru C4 122.9(3)
O1 Ru C4 160.5(3)
C5 Ru C4 37.3(3)
C6 Ru C4 68.8(3)
N1 Ru C2 156.8(3)
O1 Ru C2 94.7(3)
C5 Ru C2 80.3(3)
C6 Ru C2 68.0(3)
C4 Ru C2 68.3(3)
N1 Ru C1 119.8(3)
O1 Ru C1 91.2(3)
C5 Ru C1 68.5(3)
C6 Ru C1 37.4(3)
C4 Ru C1 81.3(3)
C2 Ru C1 38.0(3)
N1 Ru C3 160.5(3)
O1 Ru C3 122.6(3)
C5 Ru C3 67.6(3)
C6 Ru C3 80.6(3)
C4 Ru C3 38.0(3)
C2 Ru C3 37.4(3)
C1 Ru C3 68.2(3)
N1 Ru Cl1 84.09(18)
O1 Ru Cl1 86.30(15)
C5 Ru Cl1 119.8(2)
C6 Ru Cl1 158.4(2)
C4 Ru Cl1 92.9(2)
C2 Ru Cl1 117.1(2)
C1 Ru Cl1 154.7(2)
C3 Ru Cl1 92.1(2)
C16 O1 Ru 114.9(4)
C16 O1 H1 113(6)
Ru O1 H1 103(5)
C15 N1 C11 118.8(7)
C15 N1 Ru 116.6(5)
C11 N1 Ru 124.5(5)
C6 C1 C2 119.4(8)
C6 C1 C7 122.7(7)
C2 C1 C7 117.9(7)
C6 C1 Ru 70.7(5)
C2 C1 Ru 71.0(5)
C7 C1 Ru 131.7(5)
C3 C2 C1 120.7(8)
C3 C2 Ru 71.9(5)
C1 C2 Ru 71.0(5)
C3 C2 H2 119.7
C1 C2 H2 119.7
Ru C2 H2 130.0
C2 C3 C4 119.9(8)
C2 C3 Ru 70.7(4)
C4 C3 Ru 70.2(5)
C2 C3 H3 120.0
C4 C3 H3 120.0
Ru C3 H3 131.9
C5 C4 C3 119.3(8)
C5 C4 C10 121.3(8)
C3 C4 C10 119.4(8)
C5 C4 Ru 70.8(5)
C3 C4 Ru 71.8(5)
C10 C4 Ru 127.7(6)
C4 C5 C6 121.1(8)
C4 C5 Ru 71.9(5)
C6 C5 Ru 71.0(5)
C4 C5 H5 119.4
C6 C5 H5 119.4
Ru C5 H5 130.3
C1 C6 C5 119.5(8)
C1 C6 Ru 71.8(5)
C5 C6 Ru 70.4(5)
C1 C6 H6 120.2
C5 C6 H6 120.2
Ru C6 H6 130.0
C1 C7 C9 108.2(7)
C1 C7 C8 113.4(7)
C9 C7 C8 111.7(7)
C1 C7 H7 107.8
C9 C7 H7 107.8
C8 C7 H7 107.8
C7 C8 H8A 109.5
C7 C8 H8B 109.5
H8A C8 H8B 109.5
C7 C8 H8C 109.5
H8A C8 H8C 109.5
H8B C8 H8C 109.5
C7 C9 H9A 109.5
C7 C9 H9B 109.5
H9A C9 H9B 109.5
C7 C9 H9C 109.5
H9A C9 H9C 109.5
H9B C9 H9C 109.5
C4 C10 H10A 109.5
C4 C10 H10B 109.5
H10A C10 H10B 109.5
C4 C10 H10C 109.5
H10A C10 H10C 109.5
H10B C10 H10C 109.5
N1 C11 C12 122.4(7)
N1 C11 H11 118.8
C12 C11 H11 118.8
C11 C12 C13 118.3(8)
C11 C12 H12 120.8
C13 C12 H12 120.8
C14 C13 C12 119.0(7)
C14 C13 H13 120.5
C12 C13 H13 120.5
C13 C14 C15 120.0(8)
C13 C14 H14 120.0
C15 C14 H14 120.0
N1 C15 C14 121.4(7)
N1 C15 C16 117.3(7)
C14 C15 C16 121.1(7)
O1 C16 C15 108.4(6)
O1 C16 H16A 110.0
C15 C16 H16A 110.0
O1 C16 H16B 110.0
C15 C16 H16B 110.0
H16A C16 H16B 108.4
Cl10 C100 Cl20 111.0(4)
Cl10 C100 H10D 109.4
Cl20 C100 H10D 109.4
Cl10 C100 H10E 109.4
Cl20 C100 H10E 109.4
H10D C100 H10E 108.0
F3 Sb1 F5 89.1(2)
F3 Sb1 F4 178.9(3)
F5 Sb1 F4 90.2(2)
F3 Sb1 F6 89.7(2)
F5 Sb1 F6 178.3(2)
F4 Sb1 F6 91.0(2)
F3 Sb1 F2 91.5(2)
F5 Sb1 F2 89.6(2)
F4 Sb1 F2 89.3(2)
F6 Sb1 F2 89.2(2)
F3 Sb1 F1 89.6(3)
F5 Sb1 F1 91.5(2)
F4 Sb1 F1 89.5(3)
F6 Sb1 F1 89.6(2)
F2 Sb1 F1 178.4(2)

loop_
_geom_bond_atom_site_label_1
_geom_bond_atom_site_label_2
_geom_bond_distance
Ru N1 2.122(6)
Ru O1 2.130(5)
Ru C5 2.168(8)
Ru C6 2.176(8)
Ru C4 2.183(8)
Ru C2 2.189(8)
Ru C1 2.190(8)
Ru C3 2.204(8)
Ru Cl1 2.428(2)
O1 C16 1.448(9)
O1 H1 0.85(8)
N1 C15 1.344(9)
N1 C11 1.357(9)
C1 C6 1.401(11)
C1 C2 1.425(11)
C1 C7 1.528(11)
C2 C3 1.409(11)
C2 H2 0.9500
C3 C4 1.428(12)
C3 H3 0.9500
C4 C5 1.391(12)
C4 C10 1.526(11)
C5 C6 1.438(11)
C5 H5 0.9500
C6 H6 0.9500
C7 C9 1.530(11)
C7 C8 1.530(11)
C7 H7 1.0000
C8 H8A 0.9800
C8 H8B 0.9800
C8 H8C 0.9800
C9 H9A 0.9800
C9 H9B 0.9800
C9 H9C 0.9800
C10 H10A 0.9800
C10 H10B 0.9800
C10 H10C 0.9800
C11 C12 1.376(10)
C11 H11 0.9500
C12 C13 1.403(11)
C12 H12 0.9500
C13 C14 1.368(11)
C13 H13 0.9500
C14 C15 1.384(10)
C14 H14 0.9500
C15 C16 1.506(11)
C16 H16A 0.9900
C16 H16B 0.9900
C100 Cl10 1.757(9)
C100 Cl20 1.787(9)
C100 H10D 0.9900
C100 H10E 0.9900
Sb1 F3 1.868(5)
Sb1 F5 1.875(5)
Sb1 F4 1.875(5)
Sb1 F6 1.879(5)
Sb1 F2 1.883(5)
Sb1 F1 1.884(5)
